data_7223164
loop_
_publ_author_name
'Liu, Qing-Xiang'
'Liu, Rui'
'Ding, Yue'
'Zhao, Xiao-Jun'
'Zhao, Zhi-Xiang'
'Zhang, Wei'

_publ_section_title
;
 Preparation and structure of NHC Hg(ii) and Ag(i) macrometallocycles
;
_journal_issue 48
_journal_name_full CrystEngComm
_journal_page_first 9380
_journal_paper_doi 10.1039/C5CE01352F
_journal_volume 17
_journal_year 2015
_chemical_formula_sum 'C47 H43 Hg2 I4 N6 O5.5 S1.5'
_chemical_formula_weight 1736.74
_chemical_name_systematic
; 
 ? 
;
_space_group_IT_number 14
_symmetry_cell_setting monoclinic
_symmetry_space_group_name_Hall '-P 2yn'
_symmetry_space_group_name_H-M 'P 1 21/n 1'
_atom_sites_solution_hydrogens geom
_atom_sites_solution_primary direct
_atom_sites_solution_secondary difmap
_audit_creation_method SHELXL-97
_audit_update_record
;
2014-07-04 deposited with the CCDC.
2015-11-06 downloaded from the CCDC.
;
_cell_angle_alpha 90.00
_cell_angle_beta 92.4180(10)
_cell_angle_gamma 90.00
_cell_formula_units_Z 4
_cell_length_a 12.5139(8)
_cell_length_b 26.9719(17)
_cell_length_c 16.5460(11)
_cell_measurement_reflns_used 9898
_cell_measurement_temperature 173(2)
_cell_measurement_theta_max 27.89
_cell_measurement_theta_min 2.46
_cell_volume 5579.7(6)
_computing_cell_refinement 'Bruker SMART'
_computing_data_collection 'Bruker SMART'
_computing_data_reduction 'Bruker SAINT'
_computing_molecular_graphics 'Bruker SHELXTL'
_computing_publication_material 'Bruker SHELXTL'
_computing_structure_refinement 'SHELXL-97 (Sheldrick, 1997)'
_computing_structure_solution 'SHELXS-97 (Sheldrick, 1990)'
_diffrn_ambient_temperature 173(2)
_diffrn_measured_fraction_theta_full 1.000
_diffrn_measured_fraction_theta_max 1.000
_diffrn_measurement_device_type 'CCD area detector'
_diffrn_measurement_method 'phi and omega scans'
_diffrn_radiation_monochromator graphite
_diffrn_radiation_source 'fine-focus sealed tube'
_diffrn_radiation_type MoK\a
_diffrn_radiation_wavelength 0.71073
_diffrn_reflns_av_R_equivalents 0.0490
_diffrn_reflns_av_sigmaI/netI 0.0553
_diffrn_reflns_limit_h_max 14
_diffrn_reflns_limit_h_min -14
_diffrn_reflns_limit_k_max 18
_diffrn_reflns_limit_k_min -32
_diffrn_reflns_limit_l_max 19
_diffrn_reflns_limit_l_min -19
_diffrn_reflns_number 28565
_diffrn_reflns_theta_full 25.01
_diffrn_reflns_theta_max 25.01
_diffrn_reflns_theta_min 1.44
_exptl_absorpt_coefficient_mu 7.813
_exptl_absorpt_correction_T_max 0.3679
_exptl_absorpt_correction_T_min 0.3337
_exptl_absorpt_correction_type multi-scan
_exptl_absorpt_process_details SADABS
_exptl_crystal_colour YELLOW
_exptl_crystal_density_diffrn 2.067
_exptl_crystal_density_meas ?
_exptl_crystal_density_method 'not measured'
_exptl_crystal_description BLOCK
_exptl_crystal_F_000 3228
_exptl_crystal_size_max 0.18
_exptl_crystal_size_mid 0.17
_exptl_crystal_size_min 0.16
_platon_squeeze_details
; 
The unit cell contains 6 DMSO molecules 
which have been treated as a diffuse contribution to 
the overall scattering without specific atom positions by SQUEEZE/PLATON.
;
_refine_diff_density_max 2.488
_refine_diff_density_min -5.397
_refine_diff_density_rms 0.271
_refine_ls_extinction_method none
_refine_ls_goodness_of_fit_ref 1.071
_refine_ls_hydrogen_treatment constr
_refine_ls_matrix_type full
_refine_ls_number_parameters 541
_refine_ls_number_reflns 9822
_refine_ls_number_restraints 0
_refine_ls_restrained_S_all 1.071
_refine_ls_R_factor_all 0.0695
_refine_ls_R_factor_gt 0.0607
_refine_ls_shift/su_max 0.001
_refine_ls_shift/su_mean 0.000
_refine_ls_structure_factor_coef Fsqd
_refine_ls_weighting_details 'calc w=1/[\s^2^(Fo^2^)+(0.0994P)^2^+60.4521P] where P=(Fo^2^+2Fc^2^)/3'
_refine_ls_weighting_scheme calc
_refine_ls_wR_factor_gt 0.1696
_refine_ls_wR_factor_ref 0.1747
_reflns_number_gt 8121
_reflns_number_total 9822
_reflns_threshold_expression >2sigma(I)
_cod_data_source_file c5ce01352f2.cif
_cod_data_source_block n130529a
_cod_depositor_comments
;
The following automatic conversions were performed:

'_symmetry_cell_setting' value 'Monoclinic' changed to 'monoclinic'
according to
/usr/data/users/saulius/crontab/automatic-downloads/rss-feeds/RSC/lib/dictionaries/cif_core.dic
dictionary named 'cif_core.dic' version 2.4.2 from 2011-04-26.

'_exptl_absorpt_correction_type' value 'MULTI-SCAN' changed to
'multi-scan' according to
/usr/data/users/saulius/crontab/automatic-downloads/rss-feeds/RSC/lib/dictionaries/cif_core.dic
dictionary named 'cif_core.dic' version 2.4.2 from 2011-04-26.

'_exptl_crystal_density_meas' value 'NONE' was changed to '?' - the
value is perceived as not measured.

Automatic conversion script
Id: cif_fix_values 3271 2015-04-21 07:52:19Z andrius 

 Adding full bibliography for 7223161--7223167.cif.
;
_cod_original_sg_symbol_H-M P2(1)/n
_cod_original_formula_sum 'C47 H43 Hg2 I4 N6 O5.50 S1.50'
_cod_database_code 7223164

loop_
_symmetry_equiv_pos_as_xyz
'x, y, z'
'-x+1/2, y+1/2, -z+1/2'
'-x, -y, -z'
'x-1/2, -y-1/2, z-1/2'

loop_
_atom_site_label
_atom_site_type_symbol
_atom_site_fract_x
_atom_site_fract_y
_atom_site_fract_z
_atom_site_U_iso_or_equiv
_atom_site_adp_type
_atom_site_occupancy
_atom_site_symmetry_multiplicity
_atom_site_calc_flag
_atom_site_refinement_flags
Hg1 Hg 0.96190(3) 0.692912(16) 0.44162(3) 0.02224(14) Uani 1 1 d .
Hg2 Hg 0.70994(4) 0.811313(17) 0.59115(3) 0.02881(15) Uani 1 1 d .
I3 I 0.80371(6) 0.84275(4) 0.73544(5) 0.0382(2) Uani 1 1 d .
I4 I 0.59999(6) 0.72238(3) 0.61381(5) 0.0344(2) Uani 1 1 d .
I5 I 0.57349(7) 0.87416(4) 0.50368(5) 0.0406(2) Uani 1 1 d .
I6 I 0.87724(10) 0.79780(5) 0.48579(7) 0.0647(3) Uani 1 1 d .
O2 O 0.9768(6) 0.5871(3) 0.4624(5) 0.0281(18) Uani 1 1 d .
O4 O 0.8789(6) 0.6100(3) 0.5935(5) 0.0242(17) Uani 1 1 d .
N5 N 1.1602(7) 0.6915(3) 0.5568(5) 0.0151(18) Uani 1 1 d .
O1 O 0.9860(6) 0.5881(3) 0.3046(5) 0.0250(17) Uani 1 1 d .
N4 N 1.0143(7) 0.6918(3) 0.6240(5) 0.0160(18) Uani 1 1 d .
N3 N 0.8926(7) 0.6801(3) 0.2615(5) 0.0202(19) Uani 1 1 d .
N2 N 0.7555(8) 0.6905(3) 0.3366(6) 0.024(2) Uani 1 1 d .
C32 C 1.0517(9) 0.6913(4) 0.5485(8) 0.028(3) Uani 1 1 d .
C7 C 0.8607(9) 0.6859(4) 0.3391(7) 0.023(2) Uani 1 1 d .
O3 O 0.7717(8) 0.4134(3) 0.4482(6) 0.045(2) Uani 1 1 d .
C14 C 1.0015(9) 0.6657(4) 0.2378(7) 0.024(2) Uani 1 1 d .
H14A H 1.0551 0.6756 0.2806 0.028 Uiso 1 1 calc R
H14B H 1.0191 0.6826 0.1870 0.028 Uiso 1 1 calc R
C31 C 0.9025(9) 0.6907(4) 0.6441(7) 0.022(2) Uani 1 1 d .
H31A H 0.8582 0.7033 0.5975 0.027 Uiso 1 1 calc R
H31B H 0.8918 0.7131 0.6906 0.027 Uiso 1 1 calc R
C13 C 0.7133(9) 0.6851(4) 0.2563(7) 0.027(3) Uani 1 1 d .
C33 C 1.1933(10) 0.6912(4) 0.6384(7) 0.024(2) Uani 1 1 d .
C40 C 1.2293(9) 0.7349(4) 0.4370(6) 0.022(2) Uani 1 1 d .
C18 C 0.9174(9) 0.5517(4) 0.4544(7) 0.025(2) Uani 1 1 d .
C35 C 1.1038(10) 0.6880(4) 0.7658(7) 0.026(3) Uani 1 1 d .
H35 H 1.0404 0.6875 0.7955 0.031 Uiso 1 1 calc R
C39 C 1.2300(9) 0.6888(4) 0.4882(7) 0.021(2) Uani 1 1 d .
H39A H 1.2076 0.6604 0.4537 0.025 Uiso 1 1 calc R
H39B H 1.3041 0.6825 0.5089 0.025 Uiso 1 1 calc R
C34 C 1.0988(9) 0.6904(4) 0.6837(7) 0.023(2) Uani 1 1 d .
C12 C 0.6101(10) 0.6865(4) 0.2251(7) 0.026(3) Uani 1 1 d .
H12 H 0.5510 0.6916 0.2584 0.032 Uiso 1 1 calc R
N6 N 1.1379(8) 0.7441(4) 0.3957(5) 0.028(2) Uani 1 1 d .
C8 C 0.8017(9) 0.6799(4) 0.2090(6) 0.019(2) Uani 1 1 d .
C15 C 1.0039(9) 0.6094(4) 0.2261(7) 0.024(2) Uani 1 1 d .
H15A H 0.9472 0.5989 0.1862 0.029 Uiso 1 1 calc R
H15B H 1.0740 0.5987 0.2066 0.029 Uiso 1 1 calc R
C38 C 1.2938(10) 0.6901(4) 0.6769(8) 0.032(3) Uani 1 1 d .
H38 H 1.3572 0.6912 0.6473 0.039 Uiso 1 1 calc R
C9 C 0.7897(10) 0.6733(4) 0.1257(7) 0.030(3) Uani 1 1 d .
H9 H 0.8490 0.6682 0.0927 0.036 Uiso 1 1 calc R
C30 C 0.8656(9) 0.6391(4) 0.6652(7) 0.025(2) Uani 1 1 d .
H30A H 0.9094 0.6255 0.7112 0.029 Uiso 1 1 calc R
H30B H 0.7897 0.6394 0.6798 0.029 Uiso 1 1 calc R
C19 C 0.8596(9) 0.5327(4) 0.5266(8) 0.026(3) Uani 1 1 d .
C17 C 0.9135(9) 0.5214(4) 0.3780(7) 0.024(2) Uani 1 1 d .
C20 C 0.8478(9) 0.5611(4) 0.5982(8) 0.028(3) Uani 1 1 d .
C24 C 0.8200(9) 0.4833(4) 0.5263(8) 0.030(3) Uani 1 1 d .
C44 C 1.3160(10) 0.7669(5) 0.4366(7) 0.033(3) Uani 1 1 d .
H44 H 1.3800 0.7598 0.4673 0.040 Uiso 1 1 calc R
C10 C 0.6878(10) 0.6745(5) 0.0948(7) 0.029(3) Uani 1 1 d .
H10 H 0.6762 0.6713 0.0380 0.035 Uiso 1 1 calc R
C26 C 0.8693(9) 0.4734(4) 0.3776(8) 0.031(3) Uani 1 1 d .
C16 C 0.9521(9) 0.5397(4) 0.3061(7) 0.023(2) Uani 1 1 d .
C21 C 0.8053(10) 0.5406(4) 0.6631(8) 0.030(3) Uani 1 1 d .
H21 H 0.7987 0.5600 0.7106 0.036 Uiso 1 1 calc R
C6 C 0.6848(10) 0.6931(5) 0.4065(8) 0.038(3) Uani 1 1 d .
H6A H 0.6314 0.7198 0.3971 0.045 Uiso 1 1 calc R
H6B H 0.7282 0.7014 0.4561 0.045 Uiso 1 1 calc R
C28 C 0.9161(10) 0.4605(5) 0.2413(8) 0.036(3) Uani 1 1 d .
H28 H 0.9194 0.4393 0.1956 0.044 Uiso 1 1 calc R
C11 C 0.5970(12) 0.6803(5) 0.1435(8) 0.038(3) Uani 1 1 d .
H11 H 0.5271 0.6798 0.1188 0.046 Uiso 1 1 calc R
C29 C 0.9573(10) 0.5086(4) 0.2375(7) 0.032(3) Uani 1 1 d .
H29 H 0.9884 0.5201 0.1896 0.038 Uiso 1 1 calc R
C37 C 1.2977(11) 0.6873(5) 0.7598(8) 0.038(3) Uani 1 1 d .
H37 H 1.3652 0.6860 0.7882 0.046 Uiso 1 1 calc R
C36 C 1.2017(11) 0.6863(5) 0.8042(8) 0.035(3) Uani 1 1 d .
H36 H 1.2068 0.6844 0.8616 0.042 Uiso 1 1 calc R
C23 C 0.7796(10) 0.4630(5) 0.5956(9) 0.038(3) Uani 1 1 d .
H23 H 0.7585 0.4292 0.5958 0.045 Uiso 1 1 calc R
C43 C 1.3065(12) 0.8109(5) 0.3888(8) 0.038(3) Uani 1 1 d .
H43 H 1.3657 0.8327 0.3849 0.046 Uiso 1 1 calc R
C22 C 0.7699(11) 0.4905(5) 0.6627(10) 0.045(4) Uani 1 1 d .
H22 H 0.7397 0.4766 0.7094 0.054 Uiso 1 1 calc R
C25 C 0.8195(10) 0.4537(4) 0.4515(8) 0.033(3) Uani 1 1 d .
C27 C 0.8708(11) 0.4436(4) 0.3102(8) 0.035(3) Uani 1 1 d .
H27 H 0.8405 0.4113 0.3113 0.043 Uiso 1 1 calc R
C1 C 0.6269(10) 0.6437(6) 0.4187(10) 0.048(4) Uani 1 1 d .
C42 C 1.2113(13) 0.8212(5) 0.3485(8) 0.045(4) Uani 1 1 d .
H42 H 1.2008 0.8515 0.3198 0.055 Uiso 1 1 calc R
C41 C 1.1299(12) 0.7856(6) 0.3511(8) 0.047(4) Uani 1 1 d .
H41 H 1.0657 0.7912 0.3197 0.056 Uiso 1 1 calc R
N1 N 0.6734(12) 0.6022(7) 0.403(2) 0.160(13) Uani 1 1 d .
C5 C 0.5216(13) 0.6462(8) 0.4297(15) 0.096(9) Uani 1 1 d .
H5 H 0.4835 0.6766 0.4284 0.116 Uiso 1 1 calc R
C3 C 0.5183(19) 0.5575(12) 0.4343(18) 0.119(11) Uani 1 1 d .
H3 H 0.4832 0.5267 0.4421 0.143 Uiso 1 1 calc R
C4 C 0.4699(18) 0.5990(12) 0.4438(16) 0.113(12) Uani 1 1 d .
H4 H 0.3982 0.5988 0.4605 0.136 Uiso 1 1 calc R
C2 C 0.6215(15) 0.5594(10) 0.413(3) 0.19(2) Uani 1 1 d .
H2 H 0.6584 0.5292 0.4042 0.225 Uiso 1 1 calc R

loop_
_atom_site_aniso_label
_atom_site_aniso_U_11
_atom_site_aniso_U_22
_atom_site_aniso_U_33
_atom_site_aniso_U_23
_atom_site_aniso_U_13
_atom_site_aniso_U_12
Hg1 0.0179(2) 0.0289(3) 0.0202(2) 0.00083(16) 0.00307(17) -0.00066(16)
Hg2 0.0238(3) 0.0293(3) 0.0333(3) -0.00809(18) 0.0012(2) 0.00734(18)
I3 0.0207(4) 0.0587(6) 0.0351(5) -0.0125(4) 0.0006(3) 0.0011(4)
I4 0.0281(4) 0.0315(5) 0.0446(5) -0.0118(3) 0.0136(4) -0.0014(3)
I5 0.0310(5) 0.0545(6) 0.0364(5) 0.0076(4) 0.0042(4) 0.0152(4)
I6 0.0586(7) 0.0786(8) 0.0562(7) -0.0147(6) -0.0072(5) 0.0233(6)
O2 0.032(4) 0.014(4) 0.039(5) -0.004(3) 0.012(4) -0.003(3)
O4 0.034(4) 0.009(4) 0.030(4) 0.000(3) 0.005(3) 0.002(3)
N5 0.010(4) 0.011(4) 0.023(5) 0.002(3) -0.001(4) 0.003(3)
O1 0.028(4) 0.019(4) 0.028(4) 0.001(3) 0.004(3) 0.001(3)
N4 0.021(5) 0.017(5) 0.011(4) 0.001(3) 0.003(4) 0.001(3)
N3 0.023(5) 0.016(5) 0.021(5) 0.001(4) 0.005(4) -0.006(4)
N2 0.024(5) 0.027(5) 0.022(5) 0.003(4) 0.010(4) -0.006(4)
C32 0.025(6) 0.005(5) 0.054(8) 0.003(5) 0.012(6) -0.004(4)
C7 0.020(6) 0.020(6) 0.029(6) 0.001(4) -0.002(5) 0.003(4)
O3 0.059(6) 0.029(5) 0.046(6) 0.001(4) 0.010(5) -0.011(4)
C14 0.020(6) 0.028(6) 0.022(6) 0.005(5) 0.001(5) -0.006(5)
C31 0.028(6) 0.025(6) 0.015(5) 0.005(4) -0.002(5) -0.002(4)
C13 0.024(6) 0.026(6) 0.031(7) -0.004(5) 0.005(5) -0.004(5)
C33 0.030(7) 0.019(6) 0.022(6) 0.002(4) 0.001(5) 0.000(4)
C40 0.024(6) 0.029(6) 0.012(5) 0.004(4) 0.008(4) -0.005(5)
C18 0.021(6) 0.015(6) 0.039(7) 0.008(5) 0.003(5) 0.002(4)
C35 0.041(7) 0.015(6) 0.023(6) 0.000(4) 0.009(5) -0.004(5)
C39 0.016(5) 0.027(6) 0.020(6) 0.001(4) 0.010(4) 0.002(4)
C34 0.028(6) 0.017(6) 0.025(6) 0.003(4) 0.005(5) -0.005(4)
C12 0.026(6) 0.028(6) 0.024(6) -0.001(5) 0.001(5) -0.001(5)
N6 0.034(6) 0.032(6) 0.020(5) 0.011(4) 0.007(4) -0.007(4)
C8 0.024(6) 0.010(5) 0.022(5) 0.006(4) 0.000(4) -0.004(4)
C15 0.024(6) 0.022(6) 0.026(6) 0.006(5) 0.009(5) -0.004(4)
C38 0.022(6) 0.036(7) 0.039(7) 0.000(5) 0.008(5) -0.010(5)
C9 0.031(7) 0.028(6) 0.031(6) -0.003(5) -0.002(5) -0.012(5)
C30 0.017(5) 0.027(6) 0.031(6) 0.002(5) 0.011(5) -0.003(4)
C19 0.017(6) 0.012(5) 0.050(7) 0.007(5) 0.002(5) -0.005(4)
C17 0.028(6) 0.008(5) 0.036(6) -0.001(4) 0.002(5) 0.004(4)
C20 0.021(6) 0.017(6) 0.046(7) 0.001(5) 0.007(5) -0.002(4)
C24 0.026(6) 0.015(6) 0.051(8) 0.001(5) 0.009(6) -0.002(5)
C44 0.029(7) 0.042(8) 0.030(6) 0.001(5) 0.005(5) -0.008(5)
C10 0.030(7) 0.029(6) 0.029(6) 0.000(5) -0.004(5) -0.002(5)
C26 0.025(6) 0.017(6) 0.050(8) 0.003(5) -0.004(6) 0.000(5)
C16 0.024(6) 0.016(5) 0.031(6) 0.002(4) 0.002(5) 0.002(4)
C21 0.031(7) 0.023(6) 0.037(7) 0.004(5) 0.008(5) -0.003(5)
C6 0.019(6) 0.066(10) 0.029(7) -0.003(6) 0.006(5) 0.000(6)
C28 0.037(7) 0.026(7) 0.045(8) -0.011(6) 0.000(6) -0.001(5)
C11 0.050(9) 0.029(7) 0.033(7) 0.000(5) -0.022(6) -0.003(6)
C29 0.043(7) 0.022(6) 0.031(6) 0.000(5) 0.006(5) 0.008(5)
C37 0.030(7) 0.044(8) 0.039(8) 0.000(6) -0.022(6) -0.012(6)
C36 0.045(8) 0.035(7) 0.024(6) 0.003(5) 0.000(6) -0.015(6)
C23 0.032(7) 0.020(6) 0.061(9) 0.006(6) 0.017(6) -0.006(5)
C43 0.044(8) 0.047(8) 0.023(6) 0.012(5) 0.006(6) -0.020(6)
C22 0.043(8) 0.028(7) 0.066(10) 0.014(7) 0.024(7) -0.006(6)
C25 0.034(7) 0.019(6) 0.045(8) 0.004(5) 0.000(6) -0.005(5)
C27 0.041(7) 0.013(6) 0.052(8) 0.003(5) 0.001(6) 0.003(5)
C1 0.016(6) 0.067(11) 0.060(9) 0.017(8) 0.004(6) -0.008(7)
C42 0.067(10) 0.040(8) 0.030(7) 0.014(6) -0.001(7) -0.019(7)
C41 0.043(8) 0.066(10) 0.030(7) 0.017(7) -0.017(6) -0.034(7)
N1 0.031(8) 0.070(12) 0.38(4) 0.121(18) -0.023(14) -0.023(8)
C5 0.031(9) 0.104(16) 0.16(2) -0.090(16) 0.030(11) -0.036(10)
C3 0.070(16) 0.15(3) 0.14(2) 0.10(2) 0.007(15) -0.042(16)
C4 0.060(14) 0.16(3) 0.12(2) -0.09(2) 0.055(14) -0.071(16)
C2 0.029(11) 0.099(19) 0.43(6) 0.13(3) -0.05(2) -0.026(11)

loop_
_atom_type_symbol
_atom_type_description
_atom_type_scat_dispersion_real
_atom_type_scat_dispersion_imag
_atom_type_scat_source
C C 0.0033 0.0016 'International Tables Vol C Tables 4.2.6.8 and 6.1.1.4'
H H 0.0000 0.0000 'International Tables Vol C Tables 4.2.6.8 and 6.1.1.4'
N N 0.0061 0.0033 'International Tables Vol C Tables 4.2.6.8 and 6.1.1.4'
O O 0.0106 0.0060 'International Tables Vol C Tables 4.2.6.8 and 6.1.1.4'
I I -0.4742 1.8119 'International Tables Vol C Tables 4.2.6.8 and 6.1.1.4'
Hg Hg -2.3894 9.2266 'International Tables Vol C Tables 4.2.6.8 and 6.1.1.4'
S S 0.1246 0.1234 'International Tables Vol C Tables 4.2.6.8 and 6.1.1.4'

loop_
_geom_angle_atom_site_label_1
_geom_angle_atom_site_label_2
_geom_angle_atom_site_label_3
_geom_angle
C32 Hg1 C7 172.1(4)
C32 Hg1 I6 89.8(3)
C7 Hg1 I6 94.2(3)
I3 Hg2 I5 119.73(3)
I3 Hg2 I4 110.02(3)
I5 Hg2 I4 107.39(3)
I3 Hg2 I6 106.11(3)
I5 Hg2 I6 102.39(3)
I4 Hg2 I6 110.86(3)
Hg2 I6 Hg1 122.25(5)
C20 O4 C30 115.6(8)
C32 N5 C33 110.7(10)
C32 N5 C39 123.2(10)
C33 N5 C39 126.0(9)
C16 O1 C15 117.0(8)
C32 N4 C34 111.5(9)
C32 N4 C31 125.8(9)
C34 N4 C31 122.6(8)
C7 N3 C8 108.6(9)
C7 N3 C14 125.7(9)
C8 N3 C14 124.5(9)
C7 N2 C13 110.5(9)
C7 N2 C6 127.2(10)
C13 N2 C6 121.6(10)
N4 C32 N5 106.8(11)
N4 C32 Hg1 126.7(8)
N5 C32 Hg1 126.5(9)
N2 C7 N3 108.2(10)
N2 C7 Hg1 126.0(9)
N3 C7 Hg1 125.6(8)
N3 C14 C15 108.4(8)
N3 C14 H14A 110.0
C15 C14 H14A 110.0
N3 C14 H14B 110.0
C15 C14 H14B 110.0
H14A C14 H14B 108.4
N4 C31 C30 112.2(9)
N4 C31 H31A 109.2
C30 C31 H31A 109.2
N4 C31 H31B 109.2
C30 C31 H31B 109.2
H31A C31 H31B 107.9
C12 C13 C8 123.4(11)
C12 C13 N2 131.2(11)
C8 C13 N2 105.3(10)
C38 C33 N5 132.2(11)
C38 C33 C34 120.9(11)
N5 C33 C34 106.8(10)
N6 C40 C44 122.4(11)
N6 C40 C39 115.4(9)
C44 C40 C39 122.1(10)
O2 C18 C17 121.1(10)
O2 C18 C19 119.4(11)
C17 C18 C19 118.7(9)
C36 C35 C34 118.2(12)
C36 C35 H35 120.9
C34 C35 H35 120.9
N5 C39 C40 114.0(8)
N5 C39 H39A 108.8
C40 C39 H39A 108.8
N5 C39 H39B 108.8
C40 C39 H39B 108.8
H39A C39 H39B 107.7
C35 C34 N4 134.4(11)
C35 C34 C33 121.5(11)
N4 C34 C33 104.2(9)
C11 C12 C13 116.2(12)
C11 C12 H12 121.9
C13 C12 H12 121.9
C40 N6 C41 118.8(10)
C13 C8 C9 121.0(11)
C13 C8 N3 107.2(9)
C9 C8 N3 131.7(10)
O1 C15 C14 106.0(9)
O1 C15 H15A 110.5
C14 C15 H15A 110.5
O1 C15 H15B 110.5
C14 C15 H15B 110.5
H15A C15 H15B 108.7
C37 C38 C33 117.0(12)
C37 C38 H38 121.5
C33 C38 H38 121.5
C10 C9 C8 115.6(12)
C10 C9 H9 122.2
C8 C9 H9 122.2
O4 C30 C31 105.3(8)
O4 C30 H30A 110.7
C31 C30 H30A 110.7
O4 C30 H30B 110.7
C31 C30 H30B 110.7
H30A C30 H30B 108.8
C24 C19 C20 117.3(11)
C24 C19 C18 119.5(11)
C20 C19 C18 123.0(9)
C16 C17 C26 118.2(11)
C16 C17 C18 121.7(10)
C26 C17 C18 120.1(10)
C21 C20 O4 124.3(11)
C21 C20 C19 120.2(11)
O4 C20 C19 115.4(10)
C23 C24 C19 120.4(12)
C23 C24 C25 119.6(11)
C19 C24 C25 120.0(11)
C40 C44 C43 118.2(12)
C40 C44 H44 120.9
C43 C44 H44 120.9
C9 C10 C11 123.3(11)
C9 C10 H10 118.3
C11 C10 H10 118.3
C27 C26 C17 121.5(12)
C27 C26 C25 118.5(11)
C17 C26 C25 120.1(11)
O1 C16 C17 118.1(10)
O1 C16 C29 121.7(10)
C17 C16 C29 120.2(10)
C20 C21 C22 121.6(12)
C20 C21 H21 119.2
C22 C21 H21 119.2
N2 C6 C1 111.2(11)
N2 C6 H6A 109.4
C1 C6 H6A 109.4
N2 C6 H6B 109.4
C1 C6 H6B 109.4
H6A C6 H6B 108.0
C27 C28 C29 120.9(12)
C27 C28 H28 119.6
C29 C28 H28 119.6
C12 C11 C10 120.4(12)
C12 C11 H11 119.8
C10 C11 H11 119.8
C28 C29 C16 119.0(11)
C28 C29 H29 120.5
C16 C29 H29 120.5
C38 C37 C36 121.2(12)
C38 C37 H37 119.4
C36 C37 H37 119.4
C35 C36 C37 121.2(12)
C35 C36 H36 119.4
C37 C36 H36 119.4
C22 C23 C24 121.0(12)
C22 C23 H23 119.5
C24 C23 H23 119.5
C42 C43 C44 119.3(12)
C42 C43 H43 120.4
C44 C43 H43 120.4
C23 C22 C21 119.2(12)
C23 C22 H22 120.4
C21 C22 H22 120.4
O3 C25 C24 119.8(11)
O3 C25 C26 119.5(11)
C24 C25 C26 120.6(10)
C28 C27 C26 119.9(11)
C28 C27 H27 120.0
C26 C27 H27 120.0
N1 C1 C5 121.6(16)
N1 C1 C6 120.4(13)
C5 C1 C6 116.6(16)
C43 C42 C41 117.7(13)
C43 C42 H42 121.2
C41 C42 H42 121.2
N6 C41 C42 123.4(13)
N6 C41 H41 118.3
C42 C41 H41 118.3
C1 N1 C2 120(2)
C1 C5 C4 115(2)
C1 C5 H5 122.4
C4 C5 H5 122.4
C4 C3 C2 117(2)
C4 C3 H3 121.4
C2 C3 H3 121.4
C3 C4 C5 121.9(19)
C3 C4 H4 119.1
C5 C4 H4 119.1
N1 C2 C3 123(3)
N1 C2 H2 118.7
C3 C2 H2 118.7

loop_
_geom_bond_atom_site_label_1
_geom_bond_atom_site_label_2
_geom_bond_distance
Hg1 C32 2.055(14)
Hg1 C7 2.082(11)
Hg1 I6 3.1185(13)
Hg2 I3 2.7495(9)
Hg2 I5 2.7704(10)
Hg2 I4 2.7984(9)
Hg2 I6 2.8041(13)
O2 C18 1.215(13)
O4 C20 1.378(13)
O4 C30 1.437(13)
N5 C32 1.359(15)
N5 C33 1.394(14)
N5 C39 1.464(13)
O1 C16 1.372(13)
O1 C15 1.446(13)
N4 C32 1.353(15)
N4 C34 1.416(15)
N4 C31 1.452(14)
N3 C7 1.370(15)
N3 C8 1.401(14)
N3 C14 1.485(14)
N2 C7 1.322(15)
N2 C13 1.416(15)
N2 C6 1.486(15)
O3 C25 1.242(15)
C14 C15 1.533(15)
C14 H14A 0.9900
C14 H14B 0.9900
C31 C30 1.514(15)
C31 H31A 0.9900
C31 H31B 0.9900
C13 C12 1.371(17)
C13 C8 1.390(16)
C33 C38 1.386(18)
C33 C34 1.427(16)
C40 N6 1.330(15)
C40 C44 1.387(16)
C40 C39 1.503(15)
C18 C17 1.505(16)
C18 C19 1.511(16)
C35 C36 1.357(18)
C35 C34 1.359(16)
C35 H35 0.9500
C39 H39A 0.9900
C39 H39B 0.9900
C12 C11 1.364(17)
C12 H12 0.9500
N6 C41 1.342(17)
C8 C9 1.392(16)
C15 H15A 0.9900
C15 H15B 0.9900
C38 C37 1.372(19)
C38 H38 0.9500
C9 C10 1.353(17)
C9 H9 0.9500
C30 H30A 0.9900
C30 H30B 0.9900
C19 C24 1.422(15)
C19 C20 1.424(17)
C17 C16 1.393(16)
C17 C26 1.408(16)
C20 C21 1.338(17)
C24 C23 1.386(18)
C24 C25 1.472(18)
C44 C43 1.428(18)
C44 H44 0.9500
C10 C11 1.43(2)
C10 H10 0.9500
C26 C27 1.376(18)
C26 C25 1.492(18)
C16 C29 1.415(16)
C21 C22 1.422(17)
C21 H21 0.9500
C6 C1 1.53(2)
C6 H6A 0.9900
C6 H6B 0.9900
C28 C27 1.372(19)
C28 C29 1.397(18)
C28 H28 0.9500
C11 H11 0.9500
C29 H29 0.9500
C37 C36 1.44(2)
C37 H37 0.9500
C36 H36 0.9500
C23 C22 1.34(2)
C23 H23 0.9500
C43 C42 1.37(2)
C43 H43 0.9500
C22 H22 0.9500
C27 H27 0.9500
C1 N1 1.29(3)
C1 C5 1.34(2)
C42 C41 1.402(19)
C42 H42 0.9500
C41 H41 0.9500
N1 C2 1.34(2)
C5 C4 1.45(3)
C5 H5 0.9500
C3 C4 1.29(4)
C3 C2 1.36(3)
C3 H3 0.9500
C4 H4 0.9500
C2 H2 0.9500

loop_
_geom_torsion_atom_site_label_1
_geom_torsion_atom_site_label_2
_geom_torsion_atom_site_label_3
_geom_torsion_atom_site_label_4
_geom_torsion
I3 Hg2 I6 Hg1 104.14(5)
I5 Hg2 I6 Hg1 -129.56(4)
I4 Hg2 I6 Hg1 -15.29(6)
C32 Hg1 I6 Hg2 -80.8(3)
C7 Hg1 I6 Hg2 92.4(3)
C34 N4 C32 N5 -2.4(11)
C31 N4 C32 N5 -178.6(8)
C34 N4 C32 Hg1 -180.0(7)
C31 N4 C32 Hg1 3.8(14)
C33 N5 C32 N4 1.2(11)
C39 N5 C32 N4 177.1(8)
C33 N5 C32 Hg1 178.8(7)
C39 N5 C32 Hg1 -5.3(13)
C7 Hg1 C32 N4 -57(4)
I6 Hg1 C32 N4 63.5(8)
C7 Hg1 C32 N5 126(3)
I6 Hg1 C32 N5 -113.6(8)
C13 N2 C7 N3 3.3(12)
C6 N2 C7 N3 174.2(10)
C13 N2 C7 Hg1 177.9(8)
C6 N2 C7 Hg1 -11.3(16)
C8 N3 C7 N2 -1.6(12)
C14 N3 C7 N2 -169.7(9)
C8 N3 C7 Hg1 -176.2(7)
C14 N3 C7 Hg1 15.8(15)
C32 Hg1 C7 N2 66(4)
I6 Hg1 C7 N2 -54.4(9)
C32 Hg1 C7 N3 -121(3)
I6 Hg1 C7 N3 119.2(9)
C7 N3 C14 C15 94.1(12)
C8 N3 C14 C15 -72.1(12)
C32 N4 C31 C30 97.9(12)
C34 N4 C31 C30 -77.9(12)
C7 N2 C13 C12 179.3(12)
C6 N2 C13 C12 7.8(18)
C7 N2 C13 C8 -3.7(12)
C6 N2 C13 C8 -175.1(10)
C32 N5 C33 C38 178.2(11)
C39 N5 C33 C38 2.3(18)
C32 N5 C33 C34 0.4(11)
C39 N5 C33 C34 -175.4(9)
C32 N5 C39 C40 70.3(12)
C33 N5 C39 C40 -114.4(11)
N6 C40 C39 N5 -67.8(13)
C44 C40 C39 N5 108.9(12)
C36 C35 C34 N4 178.7(11)
C36 C35 C34 C33 -0.1(16)
C32 N4 C34 C35 -176.4(11)
C31 N4 C34 C35 -0.1(17)
C32 N4 C34 C33 2.6(11)
C31 N4 C34 C33 178.9(9)
C38 C33 C34 C35 -0.6(16)
N5 C33 C34 C35 177.4(9)
C38 C33 C34 N4 -179.8(10)
N5 C33 C34 N4 -1.7(10)
C8 C13 C12 C11 2.8(17)
N2 C13 C12 C11 179.4(11)
C44 C40 N6 C41 0.8(18)
C39 C40 N6 C41 177.5(11)
C12 C13 C8 C9 -3.3(17)
N2 C13 C8 C9 179.4(10)
C12 C13 C8 N3 179.9(10)
N2 C13 C8 N3 2.5(11)
C7 N3 C8 C13 -0.7(11)
C14 N3 C8 C13 167.5(9)
C7 N3 C8 C9 -177.1(11)
C14 N3 C8 C9 -8.8(17)
C16 O1 C15 C14 160.5(9)
N3 C14 C15 O1 -64.1(11)
N5 C33 C38 C37 -176.4(11)
C34 C33 C38 C37 1.1(17)
C13 C8 C9 C10 2.8(16)
N3 C8 C9 C10 178.7(11)
C20 O4 C30 C31 -178.7(9)
N4 C31 C30 O4 -61.6(11)
O2 C18 C19 C24 -159.0(11)
C17 C18 C19 C24 11.4(15)
O2 C18 C19 C20 17.2(17)
C17 C18 C19 C20 -172.4(10)
O2 C18 C17 C16 -18.7(17)
C19 C18 C17 C16 171.0(10)
O2 C18 C17 C26 161.7(11)
C19 C18 C17 C26 -8.5(15)
C30 O4 C20 C21 1.4(16)
C30 O4 C20 C19 179.0(10)
C24 C19 C20 C21 3.0(17)
C18 C19 C20 C21 -173.3(11)
C24 C19 C20 O4 -174.7(10)
C18 C19 C20 O4 9.0(16)
C20 C19 C24 C23 -5.0(17)
C18 C19 C24 C23 171.4(11)
C20 C19 C24 C25 173.7(11)
C18 C19 C24 C25 -10.0(17)
N6 C40 C44 C43 -1.0(18)
C39 C40 C44 C43 -177.4(11)
C8 C9 C10 C11 -2.3(18)
C16 C17 C26 C27 4.6(17)
C18 C17 C26 C27 -175.8(11)
C16 C17 C26 C25 -175.4(11)
C18 C17 C26 C25 4.2(16)
C15 O1 C16 C17 -167.1(10)
C15 O1 C16 C29 13.9(15)
C26 C17 C16 O1 174.1(10)
C18 C17 C16 O1 -5.5(16)
C26 C17 C16 C29 -6.9(17)
C18 C17 C16 C29 173.5(11)
O4 C20 C21 C22 176.9(12)
C19 C20 C21 C22 -0.7(19)
C7 N2 C6 C1 -103.3(13)
C13 N2 C6 C1 66.6(14)
C13 C12 C11 C10 -2.2(17)
C9 C10 C11 C12 2.1(19)
C27 C28 C29 C16 0.2(19)
O1 C16 C29 C28 -176.4(11)
C17 C16 C29 C28 4.6(18)
C33 C38 C37 C36 -0.8(18)
C34 C35 C36 C37 0.4(17)
C38 C37 C36 C35 0.1(19)
C19 C24 C23 C22 5(2)
C25 C24 C23 C22 -173.9(13)
C40 C44 C43 C42 3.2(19)
C24 C23 C22 C21 -2(2)
C20 C21 C22 C23 0(2)
C23 C24 C25 O3 8.6(19)
C19 C24 C25 O3 -170.0(12)
C23 C24 C25 C26 -175.8(12)
C19 C24 C25 C26 5.5(18)
C27 C26 C25 O3 -7.0(18)
C17 C26 C25 O3 173.0(12)
C27 C26 C25 C24 177.4(12)
C17 C26 C25 C24 -2.6(17)
C29 C28 C27 C26 -2(2)
C17 C26 C27 C28 0.0(19)
C25 C26 C27 C28 -179.9(12)
N2 C6 C1 N1 34(2)
N2 C6 C1 C5 -132.9(17)
C44 C43 C42 C41 -5(2)
C40 N6 C41 C42 -3(2)
C43 C42 C41 N6 5(2)
C5 C1 N1 C2 -13(4)
C6 C1 N1 C2 -179(3)
N1 C1 C5 C4 16(3)
C6 C1 C5 C4 -178.0(18)
C2 C3 C4 C5 2(5)
C1 C5 C4 C3 -10(4)
C1 N1 C2 C3 4(6)
C4 C3 C2 N1 1(6)

loop_
_platon_squeeze_void_nr
_platon_squeeze_void_average_x
_platon_squeeze_void_average_y
_platon_squeeze_void_average_z
_platon_squeeze_void_volume
_platon_squeeze_void_count_electrons
1 -0.001 0.000 0.500 769.1 124.9
2 -0.028 0.500 0.000 769.3 127.5
